data_7029011
loop_
_publ_author_name
'Wang, Lingfang'
'Ro\,sca, Sorin-Claudiu'
'Poirier, Valentin'
'Sinbandhit, Sourisak'
'Dorcet, Vincent'
'Roisnel, Thierry'
'Carpentier, Jean-Fran\,cois'
'Sarazin, Yann'

_publ_section_title
;
 Stable divalent germanium, tin and lead amino(ether)-phenolate monomeric
 complexes: structural features, inclusion heterobimetallic complexes, and
 ROP catalysis.
;
_journal_issue 11
_journal_name_full 'Dalton transactions (Cambridge, England : 2003)'
_journal_page_first 4268
_journal_page_last 4286
_journal_paper_doi 10.1039/c3dt51681d
_journal_volume 43
_journal_year 2014
_chemical_compound_source 'synthesis as described'
_chemical_formula_moiety 'C25 H42 Cl Ge N O5'
_chemical_formula_sum 'C25 H42 Cl Ge N O5'
_chemical_formula_weight 544.64
_chemical_name_systematic
;
 ?
;
_space_group_IT_number 14
_symmetry_cell_setting monoclinic
_symmetry_Int_Tables_number 14
_symmetry_space_group_name_Hall '-P 2yn'
_symmetry_space_group_name_H-M 'P 1 21/n 1'
_atom_sites_solution_hydrogens geom
_atom_sites_solution_primary direct
_atom_sites_solution_secondary difmap
_audit_conform_dict_location ftp://ftp.iucr.org/pub/cif_core.dic
_audit_conform_dict_name cif_core.dic
_audit_conform_dict_version 2.3
_audit_creation_date 2013-05-27T10:00:57-00:00
_audit_creation_method 'WinGX routine CIF_UPDATE'
_cell_angle_alpha 90
_cell_angle_beta 112.213(2)
_cell_angle_gamma 90
_cell_formula_units_Z 4
_cell_length_a 14.4685(7)
_cell_length_b 10.9550(5)
_cell_length_c 18.4462(10)
_cell_measurement_reflns_used 4733
_cell_measurement_temperature 150(2)
_cell_measurement_theta_max 27.33
_cell_measurement_theta_min 2.39
_cell_measurement_wavelength 0.71073
_cell_volume 2706.8(2)
_computing_cell_refinement 'Bruker APEX2 (Bruker, 2006)'
_computing_data_collection 'Bruker APEX2 (Bruker, 2006)'
_computing_data_reduction 'Bruker APEX2 (Bruker, 2006)'
_computing_molecular_graphics 'Ortep-3 for Windows (Farrugia, 1997)'
_computing_publication_material
;
           WinGX publication routines (Farrugia, 2012),
           CRYSCAL (T. Roisnel, local program)
;
_computing_structure_refinement 'SHELXL-97 (Sheldrick, 1997)'
_computing_structure_solution 'SIR97 (Altomare et al., 1999)'
_diffrn_ambient_temperature 150(2)
_diffrn_detector 'CCD plate'
_diffrn_measured_fraction_theta_full 0.999
_diffrn_measured_fraction_theta_max 0.999
_diffrn_measurement_device_type 'APEXII, Bruker-AXS'
_diffrn_measurement_method 'CCD rotation images, thin slices'
_diffrn_radiation_monochromator graphite
_diffrn_radiation_probe x-ray
_diffrn_radiation_type MoK\a
_diffrn_radiation_wavelength 0.71073
_diffrn_reflns_av_R_equivalents 0.0538
_diffrn_reflns_av_unetI/netI 0.0595
_diffrn_reflns_limit_h_max 17
_diffrn_reflns_limit_h_min -18
_diffrn_reflns_limit_k_max 14
_diffrn_reflns_limit_k_min -12
_diffrn_reflns_limit_l_max 23
_diffrn_reflns_limit_l_min -23
_diffrn_reflns_number 23337
_diffrn_reflns_theta_full 27.48
_diffrn_reflns_theta_max 27.48
_diffrn_reflns_theta_min 2.93
_exptl_absorpt_coefficient_mu 1.264
_exptl_absorpt_correction_T_max 0.951
_exptl_absorpt_correction_T_min 0.783
_exptl_absorpt_correction_type multi-scan
_exptl_absorpt_process_details
;
  [Sheldrick, G.M. (2002). SADABS Bruker AXS Inc., Madison, Wisconsin, USA]
;
_exptl_crystal_colour colourless
_exptl_crystal_density_diffrn 1.336
_exptl_crystal_density_method 'not measured'
_exptl_crystal_description stick
_exptl_crystal_F_000 1152
_exptl_crystal_size_max 0.6
_exptl_crystal_size_mid 0.12
_exptl_crystal_size_min 0.04
_refine_diff_density_max 1.087
_refine_diff_density_min -0.862
_refine_diff_density_rms 0.173
_refine_ls_extinction_method none
_refine_ls_goodness_of_fit_ref 1.081
_refine_ls_hydrogen_treatment constr
_refine_ls_matrix_type full
_refine_ls_number_parameters 308
_refine_ls_number_reflns 6197
_refine_ls_number_restraints 0
_refine_ls_restrained_S_all 1.081
_refine_ls_R_factor_all 0.065
_refine_ls_R_factor_gt 0.0412
_refine_ls_shift/su_max 0.001
_refine_ls_shift/su_mean 0
_refine_ls_structure_factor_coef Fsqd
_refine_ls_weighting_details 'calc w=1/[\s^2^(Fo^2^)+(0.0579P)^2^+0.0000P] where P=(Fo^2^+2Fc^2^)/3'
_refine_ls_weighting_scheme calc
_refine_ls_wR_factor_gt 0.1005
_refine_ls_wR_factor_ref 0.1164
_reflns_number_gt 4638
_reflns_number_total 6197
_reflns_threshold_expression >2sigma(I)
_cod_data_source_file c3dt51681d.txt
_cod_data_source_block WLF025
_cod_original_sg_symbol_H-M 'P 21/n'
_cod_database_code 7029011

loop_
_symmetry_equiv_pos_as_xyz
'x, y, z'
'-x+1/2, y+1/2, -z+1/2'
'-x, -y, -z'
'x-1/2, -y-1/2, z-1/2'

loop_
_atom_site_label
_atom_site_type_symbol
_atom_site_fract_x
_atom_site_fract_y
_atom_site_fract_z
_atom_site_U_iso_or_equiv
_atom_site_adp_type
_atom_site_occupancy
_atom_site_symmetry_multiplicity
_atom_site_calc_flag
_atom_site_refinement_flags
_atom_site_disorder_assembly
_atom_site_disorder_group
Ge1 Ge 0.42365(2) 0.45014(2) 0.878043(16) 0.02012(10) Uani 1 1 d . . .
Cl1 Cl 0.44527(5) 0.65494(6) 0.86113(4) 0.02724(17) Uani 1 1 d . . .
C1 C 0.26575(19) 0.5217(2) 0.71181(14) 0.0181(5) Uani 1 1 d . . .
H1A H 0.3206 0.5663 0.7037 0.022 Uiso 1 1 calc R . .
H1B H 0.2373 0.5769 0.7405 0.022 Uiso 1 1 calc R . .
C2 C 0.1856(2) 0.4954(2) 0.63246(15) 0.0225(6) Uani 1 1 d . . .
H2A H 0.2151 0.4586 0.5971 0.027 Uiso 1 1 calc R . .
H2B H 0.1353 0.4384 0.6375 0.027 Uiso 1 1 calc R . .
O3 O 0.14133(14) 0.61042(17) 0.60300(10) 0.0278(4) Uani 1 1 d . . .
C4 C 0.1006(2) 0.6218(3) 0.51965(15) 0.0285(6) Uani 1 1 d . . .
H4A H 0.0401 0.6735 0.5037 0.034 Uiso 1 1 calc R . .
H4B H 0.0805 0.5401 0.496 0.034 Uiso 1 1 calc R . .
C5 C 0.1732(2) 0.6765(3) 0.48885(17) 0.0345(7) Uani 1 1 d . A .
H5A H 0.1378 0.7023 0.4338 0.041 Uiso 1 1 calc R . .
H5B H 0.2049 0.7494 0.5201 0.041 Uiso 1 1 calc R . .
O6 O 0.24773(16) 0.5881(2) 0.49336(13) 0.0404(5) Uani 1 1 d . . .
C7A C 0.3270(3) 0.6378(4) 0.4760(2) 0.0584(11) Uani 0.822(5) 1 d P A 1
H7A1 H 0.3009 0.7044 0.4373 0.07 Uiso 0.822(5) 1 calc PR A 1
H7A2 H 0.3543 0.5738 0.4517 0.07 Uiso 0.822(5) 1 calc PR A 1
C8A C 0.4057(3) 0.6846(4) 0.5437(2) 0.0411(11) Uani 0.822(5) 1 d P A 1
H8A1 H 0.3786 0.7407 0.5728 0.049 Uiso 0.822(5) 1 calc PR A 1
H8A2 H 0.4546 0.7298 0.5282 0.049 Uiso 0.822(5) 1 calc PR A 1
O9A O 0.45399(18) 0.5784(2) 0.59286(14) 0.0577(7) Uani 0.822(5) 1 d P A 1
C7B C 0.3270(3) 0.6378(4) 0.4760(2) 0.0584(11) Uani 0.178(5) 1 d P A 2
H7B1 H 0.3323 0.7245 0.492 0.07 Uiso 0.178(5) 1 calc PR A 2
H7B2 H 0.3046 0.6375 0.4182 0.07 Uiso 0.178(5) 1 calc PR A 2
C8B C 0.4267(13) 0.5907(18) 0.5053(11) 0.0411(11) Uani 0.178(5) 1 d P A 2
H8B1 H 0.4727 0.6476 0.494 0.049 Uiso 0.178(5) 1 calc PR A 2
H8B2 H 0.4294 0.5105 0.4815 0.049 Uiso 0.178(5) 1 calc PR A 2
O9B O 0.45399(18) 0.5784(2) 0.59286(14) 0.0577(7) Uani 0.178(5) 1 d P A 2
C10 C 0.5208(2) 0.6145(3) 0.6655(2) 0.0460(9) Uani 1 1 d . . .
H10A H 0.4866 0.6687 0.6905 0.055 Uiso 1 1 calc R A 1
H10B H 0.5759 0.6612 0.6593 0.055 Uiso 1 1 calc R A 1
C11 C 0.5620(2) 0.5068(3) 0.71628(18) 0.0342(7) Uani 1 1 d . A .
H11A H 0.5846 0.4467 0.6864 0.041 Uiso 1 1 calc R . .
H11B H 0.6214 0.533 0.7617 0.041 Uiso 1 1 calc R . .
O12 O 0.49500(14) 0.44772(17) 0.74452(11) 0.0294(5) Uani 1 1 d . . .
C13 C 0.42033(19) 0.3768(3) 0.68732(15) 0.0254(6) Uani 1 1 d . A .
H13A H 0.4519 0.3112 0.6677 0.03 Uiso 1 1 calc R . .
H13B H 0.3807 0.429 0.6425 0.03 Uiso 1 1 calc R . .
C14 C 0.35345(19) 0.3220(2) 0.72464(15) 0.0206(6) Uani 1 1 d . . .
H14A H 0.2987 0.2772 0.6841 0.025 Uiso 1 1 calc R A .
H14B H 0.3925 0.2621 0.7647 0.025 Uiso 1 1 calc R . .
N15 N 0.30910(15) 0.41343(18) 0.76226(12) 0.0169(4) Uani 1 1 d . A .
C16 C 0.23197(18) 0.3470(2) 0.78377(15) 0.0193(5) Uani 1 1 d . . .
H16A H 0.184 0.3068 0.7364 0.023 Uiso 1 1 calc R A .
H16B H 0.2654 0.2825 0.8224 0.023 Uiso 1 1 calc R . .
C17 C 0.17591(19) 0.4291(2) 0.81747(14) 0.0186(5) Uani 1 1 d . A .
C18 C 0.0738(2) 0.4447(2) 0.77997(15) 0.0218(6) Uani 1 1 d . . .
H18 H 0.0398 0.4052 0.7313 0.026 Uiso 1 1 calc R A .
C19 C 0.01994(19) 0.5172(2) 0.81217(15) 0.0221(6) Uani 1 1 d . A .
C20 C 0.0730(2) 0.5701(2) 0.88467(15) 0.0225(6) Uani 1 1 d . . .
H20 H 0.0368 0.6168 0.9084 0.027 Uiso 1 1 calc R A .
C21 C 0.1767(2) 0.5588(2) 0.92501(15) 0.0206(6) Uani 1 1 d . A .
C22 C 0.22822(18) 0.4885(2) 0.88866(14) 0.0189(5) Uani 1 1 d . . .
C23 C -0.0922(2) 0.5387(3) 0.76658(17) 0.0273(6) Uani 1 1 d . . .
C24 C -0.1474(2) 0.4152(3) 0.75147(19) 0.0382(8) Uani 1 1 d . A .
H24A H -0.1374 0.3758 0.8016 0.057 Uiso 1 1 calc R . .
H24B H -0.121 0.3624 0.7209 0.057 Uiso 1 1 calc R . .
H24C H -0.2189 0.4287 0.7223 0.057 Uiso 1 1 calc R . .
C25 C -0.1387(2) 0.6212(3) 0.81076(18) 0.0371(8) Uani 1 1 d . A .
H25A H -0.1288 0.5846 0.8616 0.056 Uiso 1 1 calc R . .
H25B H -0.2103 0.6301 0.7801 0.056 Uiso 1 1 calc R . .
H25C H -0.1067 0.7016 0.8188 0.056 Uiso 1 1 calc R . .
C26 C -0.1080(2) 0.5984(3) 0.68759(17) 0.0421(8) Uani 1 1 d . A .
H26A H -0.1796 0.6099 0.6578 0.063 Uiso 1 1 calc R . .
H26B H -0.0801 0.5457 0.658 0.063 Uiso 1 1 calc R . .
H26C H -0.0743 0.6778 0.6965 0.063 Uiso 1 1 calc R . .
C27 C 0.23074(19) 0.6205(3) 1.00449(14) 0.0235(6) Uani 1 1 d . . .
C28 C 0.3055(2) 0.7159(3) 0.99763(16) 0.0298(7) Uani 1 1 d . A .
H28A H 0.3509 0.6768 0.9765 0.045 Uiso 1 1 calc R . .
H28B H 0.3441 0.7496 1.0495 0.045 Uiso 1 1 calc R . .
H28C H 0.269 0.7818 0.9625 0.045 Uiso 1 1 calc R . .
C29 C 0.2870(2) 0.5242(3) 1.06628(16) 0.0316(7) Uani 1 1 d . A .
H29A H 0.2394 0.4643 1.0712 0.047 Uiso 1 1 calc R . .
H29B H 0.3213 0.5644 1.1169 0.047 Uiso 1 1 calc R . .
H29C H 0.3361 0.4828 1.0501 0.047 Uiso 1 1 calc R . .
C30 C 0.1586(2) 0.6867(3) 1.03413(16) 0.0347(7) Uani 1 1 d . A .
H30A H 0.1223 0.7497 0.9963 0.052 Uiso 1 1 calc R . .
H30B H 0.1963 0.7249 1.0848 0.052 Uiso 1 1 calc R . .
H30C H 0.1109 0.628 1.0402 0.052 Uiso 1 1 calc R . .
O31 O 0.32901(13) 0.47118(16) 0.92270(10) 0.0215(4) Uani 1 1 d . A .

loop_
_atom_site_aniso_label
_atom_site_aniso_U_11
_atom_site_aniso_U_22
_atom_site_aniso_U_33
_atom_site_aniso_U_23
_atom_site_aniso_U_13
_atom_site_aniso_U_12
Ge1 0.01611(16) 0.01894(17) 0.02286(16) 0.00229(11) 0.00461(12) 0.00223(12)
Cl1 0.0269(4) 0.0210(4) 0.0289(3) -0.0009(3) 0.0050(3) -0.0039(3)
C1 0.0193(13) 0.0146(13) 0.0196(12) 0.0022(10) 0.0065(11) 0.0017(11)
C2 0.0257(15) 0.0155(13) 0.0244(13) -0.0003(11) 0.0074(12) 0.0012(12)
O3 0.0349(11) 0.0224(10) 0.0221(9) 0.0033(8) 0.0062(9) 0.0095(9)
C4 0.0254(15) 0.0313(17) 0.0228(14) 0.0057(12) 0.0022(12) 0.0025(14)
C5 0.0341(17) 0.0346(18) 0.0343(16) 0.0082(14) 0.0124(14) 0.0033(15)
O6 0.0361(12) 0.0413(13) 0.0506(13) 0.0146(11) 0.0243(11) 0.0085(11)
C7A 0.042(2) 0.084(3) 0.058(2) 0.037(2) 0.0291(19) 0.015(2)
C8A 0.038(2) 0.042(2) 0.042(2) 0.0198(18) 0.0139(18) -0.008(2)
O9A 0.0418(14) 0.0761(18) 0.0444(14) 0.0232(13) 0.0041(12) -0.0191(13)
C7B 0.042(2) 0.084(3) 0.058(2) 0.037(2) 0.0291(19) 0.015(2)
C8B 0.038(2) 0.042(2) 0.042(2) 0.0198(18) 0.0139(18) -0.008(2)
O9B 0.0418(14) 0.0761(18) 0.0444(14) 0.0232(13) 0.0041(12) -0.0191(13)
C10 0.0343(18) 0.051(2) 0.052(2) 0.0119(18) 0.0158(16) -0.0086(18)
C11 0.0199(15) 0.0455(19) 0.0348(16) 0.0047(15) 0.0077(13) -0.0080(15)
O12 0.0235(10) 0.0376(12) 0.0263(10) -0.0010(9) 0.0085(9) -0.0087(9)
C13 0.0244(14) 0.0256(15) 0.0297(14) -0.0041(12) 0.0142(12) -0.0007(13)
C14 0.0211(13) 0.0146(13) 0.0266(13) -0.0026(11) 0.0096(11) 0.0023(11)
N15 0.0184(11) 0.0133(10) 0.0205(10) 0.0004(9) 0.0090(9) 0.0000(9)
C16 0.0200(13) 0.0160(13) 0.0235(13) 0.0004(11) 0.0101(11) -0.0033(11)
C17 0.0181(13) 0.0168(13) 0.0215(13) 0.0013(10) 0.0082(11) -0.0019(11)
C18 0.0230(14) 0.0239(14) 0.0177(12) 0.0003(11) 0.0067(11) -0.0043(12)
C19 0.0193(13) 0.0239(14) 0.0236(13) 0.0061(11) 0.0089(11) -0.0016(12)
C20 0.0229(14) 0.0248(15) 0.0230(13) 0.0045(11) 0.0124(11) 0.0039(12)
C21 0.0231(14) 0.0205(14) 0.0191(12) 0.0037(10) 0.0091(11) -0.0002(12)
C22 0.0177(13) 0.0185(13) 0.0201(13) 0.0051(10) 0.0065(11) -0.0001(11)
C23 0.0166(14) 0.0340(17) 0.0304(15) 0.0080(12) 0.0078(12) 0.0005(13)
C24 0.0211(15) 0.0416(19) 0.0478(19) 0.0062(16) 0.0084(14) -0.0016(15)
C25 0.0157(14) 0.042(2) 0.053(2) 0.0029(16) 0.0130(14) 0.0047(14)
C26 0.0242(16) 0.061(2) 0.0344(17) 0.0206(16) 0.0038(14) 0.0050(16)
C27 0.0244(14) 0.0277(15) 0.0162(12) -0.0002(11) 0.0053(11) 0.0021(13)
C28 0.0388(17) 0.0260(16) 0.0233(14) -0.0059(12) 0.0104(13) -0.0061(14)
C29 0.0318(17) 0.0420(18) 0.0204(14) 0.0042(13) 0.0091(13) 0.0022(15)
C30 0.0367(17) 0.0422(19) 0.0262(15) -0.0064(14) 0.0131(13) 0.0060(15)
O31 0.0166(9) 0.0259(10) 0.0193(9) 0.0013(7) 0.0035(8) 0.0025(8)

loop_
_atom_type_symbol
_atom_type_description
_atom_type_scat_dispersion_real
_atom_type_scat_dispersion_imag
_atom_type_scat_source
C C 0.0033 0.0016 'International Tables Vol C Tables 4.2.6.8 and 6.1.1.4'
H H 0 0 'International Tables Vol C Tables 4.2.6.8 and 6.1.1.4'
Ge Ge 0.1547 1.8001 'International Tables Vol C Tables 4.2.6.8 and 6.1.1.4'
Cl Cl 0.1484 0.1585 'International Tables Vol C Tables 4.2.6.8 and 6.1.1.4'
O O 0.0106 0.006 'International Tables Vol C Tables 4.2.6.8 and 6.1.1.4'
N N 0.0061 0.0033 'International Tables Vol C Tables 4.2.6.8 and 6.1.1.4'

loop_
_geom_angle_atom_site_label_1
_geom_angle_atom_site_label_2
_geom_angle_atom_site_label_3
_geom_angle
O31 Ge1 N15 92.42(7)
O31 Ge1 Cl1 95.72(6)
N15 Ge1 Cl1 97.95(6)
N15 C1 C2 116.1(2)
N15 C1 H1A 108.3
C2 C1 H1A 108.3
N15 C1 H1B 108.3
C2 C1 H1B 108.3
H1A C1 H1B 107.4
O3 C2 C1 105.7(2)
O3 C2 H2A 110.6
C1 C2 H2A 110.6
O3 C2 H2B 110.6
C1 C2 H2B 110.6
H2A C2 H2B 108.7
C2 O3 C4 115.5(2)
O3 C4 C5 112.4(2)
O3 C4 H4A 109.1
C5 C4 H4A 109.1
O3 C4 H4B 109.1
C5 C4 H4B 109.1
H4A C4 H4B 107.9
O6 C5 C4 109.2(2)
O6 C5 H5A 109.8
C4 C5 H5A 109.8
O6 C5 H5B 109.8
C4 C5 H5B 109.8
H5A C5 H5B 108.3
C7A O6 C5 112.7(3)
O6 C7A C8A 112.8(3)
O6 C7A H7A1 109
C8A C7A H7A1 109
O6 C7A H7A2 109
C8A C7A H7A2 109
H7A1 C7A H7A2 107.8
C7A C8A O9A 106.8(3)
C7A C8A H8A1 110.4
O9A C8A H8A1 110.4
C7A C8A H8A2 110.4
O9A C8A H8A2 110.4
H8A1 C8A H8A2 108.6
C10 O9A C8A 111.4(3)
H8B1 C8B H8B2 108.9
O9A C10 C11 110.5(3)
O9A C10 H10A 109.5
C11 C10 H10A 109.5
O9A C10 H10B 109.5
C11 C10 H10B 109.5
H10A C10 H10B 108.1
O12 C11 C10 115.3(2)
O12 C11 H11A 108.5
C10 C11 H11A 108.5
O12 C11 H11B 108.5
C10 C11 H11B 108.5
H11A C11 H11B 107.5
C11 O12 C13 114.2(2)
O12 C13 C14 108.5(2)
O12 C13 H13A 110
C14 C13 H13A 110
O12 C13 H13B 110
C14 C13 H13B 110
H13A C13 H13B 108.4
N15 C14 C13 114.0(2)
N15 C14 H14A 108.7
C13 C14 H14A 108.7
N15 C14 H14B 108.7
C13 C14 H14B 108.7
H14A C14 H14B 107.6
C1 N15 C14 113.36(19)
C1 N15 C16 111.71(19)
C14 N15 C16 106.84(19)
C1 N15 Ge1 116.56(15)
C14 N15 Ge1 106.05(15)
C16 N15 Ge1 101.24(14)
C17 C16 N15 113.1(2)
C17 C16 H16A 109
N15 C16 H16A 109
C17 C16 H16B 109
N15 C16 H16B 109
H16A C16 H16B 107.8
C18 C17 C22 120.5(2)
C18 C17 C16 120.7(2)
C22 C17 C16 118.8(2)
C17 C18 C19 121.4(2)
C17 C18 H18 119.3
C19 C18 H18 119.3
C20 C19 C18 116.9(2)
C20 C19 C23 123.1(2)
C18 C19 C23 119.9(2)
C19 C20 C21 124.2(2)
C19 C20 H20 117.9
C21 C20 H20 117.9
C20 C21 C22 116.6(2)
C20 C21 C27 121.6(2)
C22 C21 C27 121.8(2)
O31 C22 C17 118.1(2)
O31 C22 C21 121.6(2)
C17 C22 C21 120.3(2)
C25 C23 C26 108.4(3)
C25 C23 C19 112.6(2)
C26 C23 C19 109.4(2)
C25 C23 C24 108.2(2)
C26 C23 C24 108.8(3)
C19 C23 C24 109.4(2)
C23 C24 H24A 109.5
C23 C24 H24B 109.5
H24A C24 H24B 109.5
C23 C24 H24C 109.5
H24A C24 H24C 109.5
H24B C24 H24C 109.5
C23 C25 H25A 109.5
C23 C25 H25B 109.5
H25A C25 H25B 109.5
C23 C25 H25C 109.5
H25A C25 H25C 109.5
H25B C25 H25C 109.5
C23 C26 H26A 109.5
C23 C26 H26B 109.5
H26A C26 H26B 109.5
C23 C26 H26C 109.5
H26A C26 H26C 109.5
H26B C26 H26C 109.5
C30 C27 C21 112.3(2)
C30 C27 C29 107.5(2)
C21 C27 C29 110.0(2)
C30 C27 C28 107.6(2)
C21 C27 C28 109.9(2)
C29 C27 C28 109.5(2)
C27 C28 H28A 109.5
C27 C28 H28B 109.5
H28A C28 H28B 109.5
C27 C28 H28C 109.5
H28A C28 H28C 109.5
H28B C28 H28C 109.5
C27 C29 H29A 109.5
C27 C29 H29B 109.5
H29A C29 H29B 109.5
C27 C29 H29C 109.5
H29A C29 H29C 109.5
H29B C29 H29C 109.5
C27 C30 H30A 109.5
C27 C30 H30B 109.5
H30A C30 H30B 109.5
C27 C30 H30C 109.5
H30A C30 H30C 109.5
H30B C30 H30C 109.5
C22 O31 Ge1 130.59(15)

loop_
_geom_bond_atom_site_label_1
_geom_bond_atom_site_label_2
_geom_bond_distance
Ge1 O31 1.8599(17)
Ge1 N15 2.189(2)
Ge1 Cl1 2.3027(7)
C1 N15 1.492(3)
C1 C2 1.512(4)
C1 H1A 0.99
C1 H1B 0.99
C2 O3 1.425(3)
C2 H2A 0.99
C2 H2B 0.99
O3 C4 1.429(3)
C4 C5 1.495(4)
C4 H4A 0.99
C4 H4B 0.99
C5 O6 1.429(3)
C5 H5A 0.99
C5 H5B 0.99
O6 C7A 1.411(4)
C7A C8A 1.430(5)
C7A H7A1 0.99
C7A H7A2 0.99
C8A O9A 1.478(4)
C8A H8A1 0.99
C8A H8A2 0.99
O9A C10 1.381(4)
C8B H8B1 0.99
C8B H8B2 0.99
C10 C11 1.485(4)
C10 H10A 0.99
C10 H10B 0.99
C11 O12 1.418(3)
C11 H11A 0.99
C11 H11B 0.99
O12 C13 1.422(3)
C13 C14 1.508(3)
C13 H13A 0.99
C13 H13B 0.99
C14 N15 1.495(3)
C14 H14A 0.99
C14 H14B 0.99
N15 C16 1.506(3)
C16 C17 1.495(3)
C16 H16A 0.99
C16 H16B 0.99
C17 C18 1.384(4)
C17 C22 1.403(3)
C18 C19 1.394(4)
C18 H18 0.95
C19 C20 1.392(4)
C19 C23 1.537(4)
C20 C21 1.405(4)
C20 H20 0.95
C21 C22 1.406(3)
C21 C27 1.534(3)
C22 O31 1.365(3)
C23 C25 1.533(4)
C23 C26 1.534(4)
C23 C24 1.543(4)
C24 H24A 0.98
C24 H24B 0.98
C24 H24C 0.98
C25 H25A 0.98
C25 H25B 0.98
C25 H25C 0.98
C26 H26A 0.98
C26 H26B 0.98
C26 H26C 0.98
C27 C30 1.532(4)
C27 C29 1.540(4)
C27 C28 1.543(4)
C28 H28A 0.98
C28 H28B 0.98
C28 H28C 0.98
C29 H29A 0.98
C29 H29B 0.98
C29 H29C 0.98
C30 H30A 0.98
C30 H30B 0.98
C30 H30C 0.98

loop_
_geom_torsion_atom_site_label_1
_geom_torsion_atom_site_label_2
_geom_torsion_atom_site_label_3
_geom_torsion_atom_site_label_4
_geom_torsion
N15 C1 C2 O3 167.65(19)
C1 C2 O3 C4 151.3(2)
C2 O3 C4 C5 -93.8(3)
O3 C4 C5 O6 73.9(3)
C4 C5 O6 C7A -171.4(3)
C5 O6 C7A C8A 89.5(4)
O6 C7A C8A O9A 68.8(4)
C7A C8A O9A C10 -170.4(3)
C8A O9A C10 C11 175.2(3)
O9A C10 C11 O12 -72.9(4)
C10 C11 O12 C13 74.5(3)
C11 O12 C13 C14 -178.7(2)
O12 C13 C14 N15 54.7(3)
C2 C1 N15 C14 57.3(3)
C2 C1 N15 C16 -63.5(3)
C2 C1 N15 Ge1 -179.14(16)
C13 C14 N15 C1 47.0(3)
C13 C14 N15 C16 170.5(2)
C13 C14 N15 Ge1 -82.1(2)
O31 Ge1 N15 C1 86.96(16)
Cl1 Ge1 N15 C1 -9.17(16)
O31 Ge1 N15 C14 -145.81(15)
Cl1 Ge1 N15 C14 118.07(14)
O31 Ge1 N15 C16 -34.43(14)
Cl1 Ge1 N15 C16 -130.55(13)
C1 N15 C16 C17 -51.7(3)
C14 N15 C16 C17 -176.2(2)
Ge1 N15 C16 C17 73.1(2)
N15 C16 C17 C18 117.5(3)
N15 C16 C17 C22 -63.7(3)
C22 C17 C18 C19 -1.3(4)
C16 C17 C18 C19 177.5(2)
C17 C18 C19 C20 -1.8(4)
C17 C18 C19 C23 176.3(2)
C18 C19 C20 C21 2.7(4)
C23 C19 C20 C21 -175.4(2)
C19 C20 C21 C22 -0.4(4)
C19 C20 C21 C27 179.4(2)
C18 C17 C22 O31 -179.2(2)
C16 C17 C22 O31 2.0(3)
C18 C17 C22 C21 3.7(4)
C16 C17 C22 C21 -175.1(2)
C20 C21 C22 O31 -179.8(2)
C27 C21 C22 O31 0.4(4)
C20 C21 C22 C17 -2.8(4)
C27 C21 C22 C17 177.4(2)
C20 C19 C23 C25 -1.6(4)
C18 C19 C23 C25 -179.6(2)
C20 C19 C23 C26 119.1(3)
C18 C19 C23 C26 -59.0(3)
C20 C19 C23 C24 -121.9(3)
C18 C19 C23 C24 60.1(3)
C20 C21 C27 C30 3.1(3)
C22 C21 C27 C30 -177.2(2)
C20 C21 C27 C29 122.7(3)
C22 C21 C27 C29 -57.5(3)
C20 C21 C27 C28 -116.7(3)
C22 C21 C27 C28 63.1(3)
C17 C22 O31 Ge1 34.6(3)
C21 C22 O31 Ge1 -148.29(19)
N15 Ge1 O31 C22 -14.8(2)
Cl1 Ge1 O31 C22 83.5(2)
